data_1547124
loop_
_publ_author_name
'Huang, Kai'
'Sheng, Guorong'
'Lu, Ping'
'Wang, Yanguang'

_publ_section_title
;
 BF3-Promoted Divergent Reactions between Tryptophols and Propargylic
 Alcohols.
;
_journal_issue 15
_journal_name_full 'Organic letters'
_journal_page_first 4114
_journal_page_last 4117
_journal_paper_doi 10.1021/acs.orglett.7b01769
_journal_volume 19
_journal_year 2017
_chemical_formula_moiety 'C32 H23 Br2 N O'
_chemical_formula_sum 'C32 H23 Br2 N O'
_chemical_formula_weight 597.31
_chemical_name_systematic
;
 ? 
;
_space_group_crystal_system monoclinic
_space_group_IT_number 14
_space_group_name_Hall '-P 2ybc'
_space_group_name_H-M_alt 'P 1 21/c 1'
_symmetry_space_group_name_Hall '-P 2ybc'
_symmetry_space_group_name_H-M 'P 1 21/c 1'
_atom_sites_solution_hydrogens geom
_atom_sites_solution_primary direct
_atom_sites_solution_secondary difmap
_audit_creation_date 2017-01-11
_audit_creation_method
;
Olex2 1.2
(compiled 2016.02.19 svn.r3266 for OlexSys, GUI svn.r5155)
;
_cell_angle_alpha 90.00
_cell_angle_beta 107.697(7)
_cell_angle_gamma 90.00
_cell_formula_units_Z 4
_cell_length_a 7.7055(6)
_cell_length_b 25.8797(14)
_cell_length_c 13.0746(11)
_cell_measurement_reflns_used 3571
_cell_measurement_temperature 170.1
_cell_measurement_theta_max 29.5215
_cell_measurement_theta_min 3.1708
_cell_volume 2483.9(3)
_computing_cell_refinement
;
CrysAlisPro, Agilent Technologies,
Version 1.171.35.11 (release 16-05-2011 CrysAlis171 .NET)
(compiled May 16 2011,17:55:39)
;
_computing_data_collection
;
CrysAlisPro, Agilent Technologies,
Version 1.171.35.11 (release 16-05-2011 CrysAlis171 .NET)
(compiled May 16 2011,17:55:39)
;
_computing_data_reduction
;
CrysAlisPro, Agilent Technologies,
Version 1.171.35.11 (release 16-05-2011 CrysAlis171 .NET)
(compiled May 16 2011,17:55:39)
;
_computing_molecular_graphics 'Olex2 (Dolomanov et al., 2009)'
_computing_publication_material 'Olex2 (Dolomanov et al., 2009)'
_computing_structure_refinement 'ShelXL (Sheldrick, 2015)'
_computing_structure_solution 'ShelXS (Sheldrick, 2008)'
_diffrn_ambient_temperature 170.1
_diffrn_detector_area_resol_mean 10.3592
_diffrn_measured_fraction_theta_full 0.994
_diffrn_measured_fraction_theta_max 0.994
_diffrn_measurement_details
;
#__ type_ start__ end____ width___ exp.time_
  1 omega  -15.00   75.00   1.0000    2.0000
omega____ theta____ kappa____ phi______ frames
    -       10.9996   38.0000  -90.0000 90

#__ type_ start__ end____ width___ exp.time_
  2 omega  -90.00   18.00   1.0000    2.0000
omega____ theta____ kappa____ phi______ frames
    -      -12.7183  -77.0000  -30.0000 108

#__ type_ start__ end____ width___ exp.time_
  3 omega  -38.00   42.00   1.0000    2.0000
omega____ theta____ kappa____ phi______ frames
    -      -12.7183   77.0000   90.0000 80
;
_diffrn_measurement_device_type 'Xcalibur, Atlas, Gemini ultra'
_diffrn_measurement_method '\w scans'
_diffrn_orient_matrix_UB_11 -0.0091216000
_diffrn_orient_matrix_UB_12 -0.0170594000
_diffrn_orient_matrix_UB_13 -0.0439350000
_diffrn_orient_matrix_UB_21 -0.0478684000
_diffrn_orient_matrix_UB_22 -0.0177034000
_diffrn_orient_matrix_UB_23 0.0234222000
_diffrn_orient_matrix_UB_31 -0.0828068000
_diffrn_orient_matrix_UB_32 0.0121075000
_diffrn_orient_matrix_UB_33 -0.0276374000
_diffrn_radiation_monochromator graphite
_diffrn_radiation_type MoK\a
_diffrn_radiation_wavelength 0.71073
_diffrn_reflns_av_R_equivalents 0.0525
_diffrn_reflns_av_unetI/netI 0.0578
_diffrn_reflns_limit_h_max 9
_diffrn_reflns_limit_h_min -8
_diffrn_reflns_limit_k_max 31
_diffrn_reflns_limit_k_min -26
_diffrn_reflns_limit_l_max 15
_diffrn_reflns_limit_l_min -14
_diffrn_reflns_number 14992
_diffrn_reflns_theta_full 25.35
_diffrn_reflns_theta_max 25.35
_diffrn_reflns_theta_min 3.18
_diffrn_source 'Enhance (Mo) X-ray Source'
_diffrn_source_current n/a
_diffrn_source_voltage n/a
_exptl_absorpt_coefficient_mu 3.291
_exptl_absorpt_correction_T_max 1.00000
_exptl_absorpt_correction_T_min 0.70615
_exptl_absorpt_correction_type multi-scan
_exptl_absorpt_process_details
;
CrysAlisPro, Agilent Technologies,
Version 1.171.35.11 (release 16-05-2011 CrysAlis171 .NET)
(compiled May 16 2011,17:55:39)
Empirical absorption correction using spherical harmonics,
 implemented in SCALE3 ABSPACK scaling algorithm.
;
_exptl_crystal_colour yellow
_exptl_crystal_colour_primary yellow
_exptl_crystal_density_diffrn 1.597
_exptl_crystal_density_method 'not measured'
_exptl_crystal_description block
_exptl_crystal_F_000 1200
_exptl_crystal_size_max 0.48
_exptl_crystal_size_mid 0.46
_exptl_crystal_size_min 0.4
_refine_diff_density_max 0.434
_refine_diff_density_min -0.568
_refine_diff_density_rms 0.083
_refine_ls_extinction_method none
_refine_ls_goodness_of_fit_ref 1.031
_refine_ls_hydrogen_treatment constr
_refine_ls_matrix_type full
_refine_ls_number_parameters 326
_refine_ls_number_reflns 4530
_refine_ls_number_restraints 0
_refine_ls_restrained_S_all 1.031
_refine_ls_R_factor_all 0.0635
_refine_ls_R_factor_gt 0.0428
_refine_ls_shift/su_max 0.001
_refine_ls_shift/su_mean 0.000
_refine_ls_structure_factor_coef Fsqd
_refine_ls_weighting_details 'calc w=1/[\s^2^(Fo^2^)+(0.0387P)^2^+1.2829P] where P=(Fo^2^+2Fc^2^)/3'
_refine_ls_weighting_scheme calc
_refine_ls_wR_factor_gt 0.0880
_refine_ls_wR_factor_ref 0.0963
_reflns_number_gt 3460
_reflns_number_total 4530
_reflns_threshold_expression >2sigma(I)
_cod_data_source_file ol7b01769_si_003.cif
_cod_data_source_block 170110_hk4_50
_cod_database_code 1547124
_chemical_oxdiff_formula 'c10 h10 n2 o8 Br1'
_reflns_odcompleteness_completeness 99.44
_reflns_odcompleteness_iscentric 1
_reflns_odcompleteness_theta 26.32
_olex2_refinement_description
;
1. Fixed Uiso
 At 1.2 times of:
  All C(H) groups, All C(H,H) groups
 At 1.5 times of:
  All C(H,H,H) groups
2.a Secondary CH2 refined with riding coordinates:
 C25(H25A,H25B), C26(H26A,H26B)
2.b Aromatic/amide H refined with riding coordinates:
 C1(H1), C2(H2), C3(H3), C4(H4), C10(H10), C13(H13), C15(H15), C16(H16),
 C20(H20), C22(H22), C23(H23), C28(H28), C29(H29), C30(H30), C31(H31), C32(H32)
2.c Idealised Me refined as rotating group:
 C24(H24A,H24B,H24C)
;
_olex2_date_sample_data_collection 1484017446.27
_olex2_submission_special_instructions 'No special instructions were received'

loop_
_space_group_symop_id
_space_group_symop_operation_xyz
1 'x, y, z'
2 '-x, y+1/2, -z+1/2'
3 '-x, -y, -z'
4 'x, -y-1/2, z-1/2'

loop_
_atom_site_label
_atom_site_type_symbol
_atom_site_fract_x
_atom_site_fract_y
_atom_site_fract_z
_atom_site_U_iso_or_equiv
_atom_site_adp_type
_atom_site_occupancy
_atom_site_calc_flag
_atom_site_refinement_flags_posn
Br1 Br 1.05823(6) 0.128339(15) 1.18632(3) 0.03839(14) Uani 1 d .
Br2 Br 0.12299(6) 0.189277(15) 0.43755(3) 0.04125(15) Uani 1 d .
O1 O 0.2229(3) 0.00241(8) 0.8814(2) 0.0261(6) Uani 1 d .
N1 N 0.0924(4) 0.04659(10) 0.7145(2) 0.0252(7) Uani 1 d .
C1 C 0.0729(5) 0.16972(13) 0.8355(3) 0.0261(8) Uani 1 d .
H1 H 0.1467 0.1883 0.8957 0.031 Uiso 1 calc R
C2 C -0.0861(5) 0.19103(13) 0.7703(3) 0.0286(9) Uani 1 d .
H2 H -0.1214 0.2246 0.7854 0.034 Uiso 1 calc R
C3 C -0.1944(5) 0.16417(13) 0.6834(3) 0.0291(9) Uani 1 d .
H3 H -0.3027 0.1797 0.6388 0.035 Uiso 1 calc R
C4 C -0.1478(5) 0.11483(13) 0.6600(3) 0.0259(8) Uani 1 d .
H4 H -0.2231 0.0961 0.6005 0.031 Uiso 1 calc R
C5 C 0.0116(5) 0.09385(12) 0.7260(3) 0.0205(8) Uani 1 d .
C6 C 0.1235(5) 0.12128(12) 0.8125(3) 0.0199(8) Uani 1 d .
C7 C 0.2955(5) 0.09154(11) 0.8626(3) 0.0195(8) Uani 1 d .
C8 C 0.2522(5) 0.03826(11) 0.8046(3) 0.0191(8) Uani 1 d .
C9 C 0.4184(5) 0.02449(12) 0.7727(3) 0.0200(8) Uani 1 d .
C10 C 0.5341(5) 0.06396(11) 0.7920(3) 0.0195(8) Uani 1 d .
H10 H 0.6503 0.0620 0.7811 0.023 Uiso 1 calc R
C11 C 0.4667(5) 0.11191(11) 0.8324(3) 0.0183(7) Uani 1 d .
C12 C 0.6065(5) 0.14058(12) 0.9217(3) 0.0189(8) Uani 1 d .
C13 C 0.7397(5) 0.12069(13) 1.0078(3) 0.0228(8) Uani 1 d .
H13 H 0.7488 0.0846 1.0213 0.027 Uiso 1 calc R
C14 C 0.8608(5) 0.15501(14) 1.0745(3) 0.0257(8) Uani 1 d .
C15 C 0.8465(6) 0.20786(14) 1.0590(3) 0.0315(9) Uani 1 d .
H15 H 0.9265 0.2305 1.1087 0.038 Uiso 1 calc R
C16 C 0.7162(5) 0.22720(13) 0.9715(3) 0.0296(9) Uani 1 d .
H16 H 0.7063 0.2634 0.9597 0.035 Uiso 1 calc R
C17 C 0.5985(5) 0.19384(11) 0.9000(3) 0.0220(8) Uani 1 d .
C18 C 0.4755(5) 0.20207(12) 0.7930(3) 0.0213(8) Uani 1 d .
C19 C 0.4110(5) 0.15434(11) 0.7473(3) 0.0183(7) Uani 1 d .
C20 C 0.3065(5) 0.15014(12) 0.6433(3) 0.0226(8) Uani 1 d .
H20 H 0.2646 0.1174 0.6128 0.027 Uiso 1 calc R
C21 C 0.2628(5) 0.19482(12) 0.5831(3) 0.0249(8) Uani 1 d .
C22 C 0.3213(6) 0.24280(13) 0.6266(3) 0.0331(10) Uani 1 d .
H22 H 0.2876 0.2730 0.5839 0.040 Uiso 1 calc R
C23 C 0.4279(5) 0.24667(13) 0.7312(3) 0.0307(9) Uani 1 d .
H23 H 0.4690 0.2795 0.7615 0.037 Uiso 1 calc R
C24 C -0.0071(6) 0.00492(15) 0.6513(4) 0.0482(12) Uani 1 d .
H24A H -0.0734 -0.0139 0.6928 0.072 Uiso 1 calc GR
H24B H 0.0779 -0.0186 0.6322 0.072 Uiso 1 calc GR
H24C H -0.0937 0.0187 0.5858 0.072 Uiso 1 calc GR
C25 C 0.1998(5) 0.03195(13) 0.9699(3) 0.0285(9) Uani 1 d .
H25A H 0.2334 0.0112 1.0367 0.034 Uiso 1 calc R
H25B H 0.0723 0.0438 0.9545 0.034 Uiso 1 calc R
C26 C 0.3270(5) 0.07714(12) 0.9798(3) 0.0246(8) Uani 1 d .
H26A H 0.4552 0.0670 1.0151 0.029 Uiso 1 calc R
H26B H 0.2942 0.1059 1.0202 0.029 Uiso 1 calc R
C27 C 0.4399(5) -0.02504(12) 0.7211(3) 0.0219(8) Uani 1 d .
C28 C 0.3641(5) -0.07077(12) 0.7431(3) 0.0279(9) Uani 1 d .
H28 H 0.2981 -0.0708 0.7938 0.033 Uiso 1 calc R
C29 C 0.3833(6) -0.11592(13) 0.6927(3) 0.0350(10) Uani 1 d .
H29 H 0.3288 -0.1467 0.7078 0.042 Uiso 1 calc R
C30 C 0.4807(6) -0.11688(13) 0.6206(3) 0.0355(10) Uani 1 d .
H30 H 0.4954 -0.1483 0.5866 0.043 Uiso 1 calc R
C31 C 0.5562(6) -0.07222(14) 0.5981(4) 0.0384(10) Uani 1 d .
H31 H 0.6237 -0.0726 0.5482 0.046 Uiso 1 calc R
C32 C 0.5354(5) -0.02653(13) 0.6475(3) 0.0307(9) Uani 1 d .
H32 H 0.5876 0.0043 0.6306 0.037 Uiso 1 calc R

loop_
_atom_site_aniso_label
_atom_site_aniso_U_11
_atom_site_aniso_U_22
_atom_site_aniso_U_33
_atom_site_aniso_U_23
_atom_site_aniso_U_13
_atom_site_aniso_U_12
Br1 0.0311(3) 0.0509(3) 0.0246(2) 0.00064(17) -0.00431(19) -0.00780(18)
Br2 0.0504(3) 0.0424(3) 0.0233(2) 0.00432(16) -0.0001(2) 0.01353(19)
O1 0.0327(16) 0.0219(12) 0.0265(15) 0.0011(10) 0.0130(13) -0.0056(10)
N1 0.0195(18) 0.0227(15) 0.0276(19) -0.0060(12) -0.0015(14) -0.0019(12)
C1 0.023(2) 0.0282(19) 0.028(2) -0.0032(15) 0.0101(18) -0.0024(16)
C2 0.027(2) 0.0272(19) 0.036(2) 0.0020(16) 0.015(2) 0.0042(16)
C3 0.018(2) 0.036(2) 0.032(2) 0.0106(17) 0.0065(19) 0.0052(16)
C4 0.018(2) 0.034(2) 0.023(2) 0.0018(15) 0.0037(17) -0.0059(16)
C5 0.020(2) 0.0239(17) 0.019(2) 0.0010(14) 0.0092(17) -0.0018(14)
C6 0.018(2) 0.0241(18) 0.020(2) 0.0011(14) 0.0096(17) -0.0010(14)
C7 0.020(2) 0.0202(17) 0.0179(19) -0.0034(13) 0.0048(16) -0.0035(14)
C8 0.022(2) 0.0149(16) 0.019(2) -0.0005(13) 0.0047(16) -0.0043(13)
C9 0.022(2) 0.0206(17) 0.0156(19) 0.0024(13) 0.0034(16) 0.0006(14)
C10 0.018(2) 0.0217(17) 0.019(2) 0.0009(13) 0.0052(16) 0.0021(14)
C11 0.019(2) 0.0170(16) 0.018(2) -0.0031(13) 0.0039(16) -0.0042(13)
C12 0.020(2) 0.0232(17) 0.0146(19) -0.0022(13) 0.0068(16) -0.0036(14)
C13 0.021(2) 0.0278(18) 0.019(2) 0.0005(14) 0.0055(17) -0.0047(15)
C14 0.019(2) 0.039(2) 0.020(2) -0.0041(15) 0.0058(17) -0.0053(16)
C15 0.033(3) 0.037(2) 0.026(2) -0.0120(16) 0.010(2) -0.0111(17)
C16 0.035(2) 0.0228(18) 0.029(2) -0.0067(15) 0.007(2) -0.0042(16)
C17 0.023(2) 0.0189(17) 0.025(2) -0.0041(14) 0.0090(17) -0.0033(14)
C18 0.022(2) 0.0182(17) 0.025(2) -0.0019(14) 0.0086(17) -0.0017(14)
C19 0.0146(19) 0.0205(17) 0.021(2) 0.0006(13) 0.0076(16) 0.0007(13)
C20 0.023(2) 0.0219(17) 0.025(2) -0.0021(14) 0.0108(18) -0.0021(14)
C21 0.022(2) 0.029(2) 0.021(2) 0.0023(15) 0.0035(17) 0.0055(15)
C22 0.041(3) 0.0206(19) 0.037(3) 0.0086(16) 0.010(2) 0.0078(16)
C23 0.033(2) 0.0211(18) 0.035(3) -0.0031(16) 0.006(2) -0.0032(16)
C24 0.037(3) 0.039(2) 0.054(3) -0.018(2) -0.009(2) 0.0027(19)
C25 0.033(2) 0.0288(19) 0.027(2) 0.0037(16) 0.0147(19) -0.0026(16)
C26 0.026(2) 0.0288(18) 0.020(2) 0.0005(14) 0.0090(18) -0.0041(15)
C27 0.020(2) 0.0222(17) 0.019(2) -0.0017(14) -0.0006(17) 0.0005(14)
C28 0.031(2) 0.0237(19) 0.030(2) 0.0008(15) 0.0114(19) -0.0004(15)
C29 0.037(3) 0.0203(19) 0.043(3) -0.0005(16) 0.006(2) -0.0025(16)
C30 0.038(3) 0.023(2) 0.041(3) -0.0108(16) 0.006(2) 0.0035(17)
C31 0.041(3) 0.035(2) 0.043(3) -0.0079(18) 0.019(2) 0.0034(18)
C32 0.035(3) 0.0267(19) 0.031(2) -0.0043(16) 0.011(2) -0.0033(16)

loop_
_atom_type_symbol
_atom_type_description
_atom_type_scat_dispersion_real
_atom_type_scat_dispersion_imag
_atom_type_scat_source
C C 0.0030 0.0020 'International Tables Vol C Tables 4.2.6.8 and 6.1.1.4'
H H 0.0000 0.0000 'International Tables Vol C Tables 4.2.6.8 and 6.1.1.4'
Br Br -0.2900 2.4600 'International Tables Vol C Tables 4.2.6.8 and 6.1.1.4'
N N 0.0060 0.0030 'International Tables Vol C Tables 4.2.6.8 and 6.1.1.4'
O O 0.0110 0.0060 'International Tables Vol C Tables 4.2.6.8 and 6.1.1.4'

loop_
_geom_angle_atom_site_label_1
_geom_angle_atom_site_label_2
_geom_angle_atom_site_label_3
_geom_angle
C8 O1 C25 107.7(2)
C5 N1 C8 109.9(3)
C5 N1 C24 122.8(3)
C24 N1 C8 122.3(3)
C2 C1 H1 120.4
C6 C1 H1 120.4
C6 C1 C2 119.2(4)
C1 C2 H2 119.6
C3 C2 C1 120.7(3)
C3 C2 H2 119.6
C2 C3 H3 119.5
C2 C3 C4 121.0(4)
C4 C3 H3 119.5
C3 C4 H4 121.1
C5 C4 C3 117.7(3)
C5 C4 H4 121.1
C4 C5 N1 128.1(3)
C4 C5 C6 121.5(3)
C6 C5 N1 110.3(3)
C1 C6 C5 119.8(3)
C1 C6 C7 130.2(3)
C5 C6 C7 109.9(3)
C6 C7 C8 102.2(3)
C6 C7 C11 114.5(3)
C6 C7 C26 114.5(3)
C8 C7 C11 104.2(2)
C26 C7 C8 102.6(2)
C26 C7 C11 116.3(3)
O1 C8 N1 113.1(3)
O1 C8 C7 106.7(3)
O1 C8 C9 111.7(3)
N1 C8 C7 105.6(2)
N1 C8 C9 113.5(3)
C9 C8 C7 105.6(3)
C10 C9 C8 110.1(3)
C10 C9 C27 126.2(3)
C27 C9 C8 123.6(3)
C9 C10 H10 122.6
C9 C10 C11 114.8(3)
C11 C10 H10 122.6
C10 C11 C7 102.5(2)
C10 C11 C12 115.7(3)
C10 C11 C19 112.8(3)
C12 C11 C7 115.0(3)
C12 C11 C19 100.7(2)
C19 C11 C7 110.5(3)
C13 C12 C11 128.7(3)
C13 C12 C17 120.6(3)
C17 C12 C11 110.3(3)
C12 C13 H13 121.1
C12 C13 C14 117.9(3)
C14 C13 H13 121.1
C13 C14 Br1 118.8(3)
C15 C14 Br1 118.9(3)
C15 C14 C13 122.2(4)
C14 C15 H15 120.3
C16 C15 C14 119.4(3)
C16 C15 H15 120.3
C15 C16 H16 120.0
C15 C16 C17 119.9(3)
C17 C16 H16 120.0
C12 C17 C18 108.3(3)
C16 C17 C12 119.7(3)
C16 C17 C18 131.4(3)
C19 C18 C17 109.1(3)
C23 C18 C17 131.5(3)
C23 C18 C19 119.2(3)
C18 C19 C11 109.8(3)
C20 C19 C11 128.4(3)
C20 C19 C18 121.7(3)
C19 C20 H20 121.0
C19 C20 C21 118.1(3)
C21 C20 H20 121.0
C20 C21 Br2 118.5(3)
C20 C21 C22 121.7(4)
C22 C21 Br2 119.9(3)
C21 C22 H22 120.1
C23 C22 C21 119.9(3)
C23 C22 H22 120.1
C18 C23 H23 120.3
C22 C23 C18 119.4(3)
C22 C23 H23 120.3
N1 C24 H24A 109.5
N1 C24 H24B 109.5
N1 C24 H24C 109.5
H24A C24 H24B 109.5
H24A C24 H24C 109.5
H24B C24 H24C 109.5
O1 C25 H25A 110.9
O1 C25 H25B 110.9
O1 C25 C26 104.2(3)
H25A C25 H25B 108.9
C26 C25 H25A 110.9
C26 C25 H25B 110.9
C7 C26 H26A 111.4
C7 C26 H26B 111.4
C25 C26 C7 101.7(3)
C25 C26 H26A 111.4
C25 C26 H26B 111.4
H26A C26 H26B 109.3
C28 C27 C9 122.1(3)
C32 C27 C9 120.0(3)
C32 C27 C28 117.9(3)
C27 C28 H28 119.6
C29 C28 C27 120.9(3)
C29 C28 H28 119.6
C28 C29 H29 119.8
C28 C29 C30 120.5(3)
C30 C29 H29 119.8
C29 C30 H30 120.3
C31 C30 C29 119.4(3)
C31 C30 H30 120.3
C30 C31 H31 119.8
C30 C31 C32 120.5(4)
C32 C31 H31 119.8
C27 C32 C31 120.9(3)
C27 C32 H32 119.6
C31 C32 H32 119.6

loop_
_geom_bond_atom_site_label_1
_geom_bond_atom_site_label_2
_geom_bond_distance
Br1 C14 1.891(4)
Br2 C21 1.886(4)
O1 C8 1.435(4)
O1 C25 1.442(4)
N1 C5 1.401(4)
N1 C8 1.438(4)
N1 C24 1.431(5)
C1 H1 0.9500
C1 C2 1.378(5)
C1 C6 1.373(4)
C2 H2 0.9500
C2 C3 1.376(5)
C3 H3 0.9500
C3 C4 1.386(5)
C4 H4 0.9500
C4 C5 1.380(5)
C5 C6 1.391(5)
C6 C7 1.500(5)
C7 C8 1.560(4)
C7 C11 1.578(4)
C7 C26 1.523(5)
C8 C9 1.505(5)
C9 C10 1.328(5)
C9 C27 1.481(4)
C10 H10 0.9500
C10 C11 1.502(4)
C11 C12 1.519(5)
C11 C19 1.529(5)
C12 C13 1.373(5)
C12 C17 1.405(4)
C13 H13 0.9500
C13 C14 1.387(5)
C14 C15 1.382(5)
C15 H15 0.9500
C15 C16 1.367(6)
C16 H16 0.9500
C16 C17 1.388(5)
C17 C18 1.447(5)
C18 C19 1.396(5)
C18 C23 1.392(5)
C19 C20 1.358(5)
C20 H20 0.9500
C20 C21 1.381(5)
C21 C22 1.383(5)
C22 H22 0.9500
C22 C23 1.369(5)
C23 H23 0.9500
C24 H24A 0.9800
C24 H24B 0.9800
C24 H24C 0.9800
C25 H25A 0.9900
C25 H25B 0.9900
C25 C26 1.506(5)
C26 H26A 0.9900
C26 H26B 0.9900
C27 C28 1.388(5)
C27 C32 1.378(5)
C28 H28 0.9500
C28 C29 1.371(5)
C29 H29 0.9500
C29 C30 1.372(6)
C30 H30 0.9500
C30 C31 1.366(5)
C31 H31 0.9500
C31 C32 1.380(5)
C32 H32 0.9500

loop_
_geom_torsion_atom_site_label_1
_geom_torsion_atom_site_label_2
_geom_torsion_atom_site_label_3
_geom_torsion_atom_site_label_4
_geom_torsion
Br1 C14 C15 C16 172.9(3)
Br2 C21 C22 C23 -177.8(3)
O1 C8 C9 C10 -123.1(3)
O1 C8 C9 C27 60.5(4)
O1 C25 C26 C7 41.9(3)
N1 C5 C6 C1 177.6(3)
N1 C5 C6 C7 1.5(4)
N1 C8 C9 C10 107.7(3)
N1 C8 C9 C27 -68.7(4)
C1 C2 C3 C4 0.8(5)
C1 C6 C7 C8 175.0(3)
C1 C6 C7 C11 -73.1(4)
C1 C6 C7 C26 64.9(4)
C2 C1 C6 C5 -1.9(5)
C2 C1 C6 C7 173.3(3)
C2 C3 C4 C5 -0.7(5)
C3 C4 C5 N1 -175.4(3)
C3 C4 C5 C6 -0.8(5)
C4 C5 C6 C1 2.1(5)
C4 C5 C6 C7 -174.0(3)
C5 N1 C8 O1 102.4(3)
C5 N1 C8 C7 -13.9(3)
C5 N1 C8 C9 -129.1(3)
C5 C6 C7 C8 -9.4(3)
C5 C6 C7 C11 102.5(3)
C5 C6 C7 C26 -119.5(3)
C6 C1 C2 C3 0.5(5)
C6 C7 C8 O1 -106.8(3)
C6 C7 C8 N1 13.8(3)
C6 C7 C8 C9 134.3(3)
C6 C7 C11 C10 -127.0(3)
C6 C7 C11 C12 106.6(3)
C6 C7 C11 C19 -6.5(4)
C6 C7 C26 C25 77.8(3)
C7 C8 C9 C10 -7.5(4)
C7 C8 C9 C27 176.1(3)
C7 C11 C12 C13 80.2(4)
C7 C11 C12 C17 -106.6(3)
C7 C11 C19 C18 108.9(3)
C7 C11 C19 C20 -67.5(4)
C8 O1 C25 C26 -35.4(4)
C8 N1 C5 C4 -176.7(3)
C8 N1 C5 C6 8.2(4)
C8 C7 C11 C10 -16.2(3)
C8 C7 C11 C12 -142.6(3)
C8 C7 C11 C19 104.3(3)
C8 C7 C26 C25 -32.1(3)
C8 C9 C10 C11 -3.8(4)
C8 C9 C27 C28 -32.4(5)
C8 C9 C27 C32 146.7(4)
C9 C10 C11 C7 13.1(4)
C9 C10 C11 C12 139.0(3)
C9 C10 C11 C19 -105.8(3)
C9 C27 C28 C29 178.8(4)
C9 C27 C32 C31 -179.7(4)
C10 C9 C27 C28 151.8(4)
C10 C9 C27 C32 -29.1(6)
C10 C11 C12 C13 -39.1(5)
C10 C11 C12 C17 134.1(3)
C10 C11 C19 C18 -137.0(3)
C10 C11 C19 C20 46.6(5)
C11 C7 C8 O1 133.7(3)
C11 C7 C8 N1 -105.7(3)
C11 C7 C8 C9 14.8(3)
C11 C7 C26 C25 -145.1(3)
C11 C12 C13 C14 175.1(3)
C11 C12 C17 C16 -179.6(3)
C11 C12 C17 C18 -7.3(4)
C11 C19 C20 C21 175.2(3)
C12 C11 C19 C18 -13.1(3)
C12 C11 C19 C20 170.5(3)
C12 C13 C14 Br1 -174.6(3)
C12 C13 C14 C15 2.5(5)
C12 C17 C18 C19 -1.5(4)
C12 C17 C18 C23 -176.0(4)
C13 C12 C17 C16 -5.7(5)
C13 C12 C17 C18 166.6(3)
C13 C14 C15 C16 -4.1(5)
C14 C15 C16 C17 0.8(6)
C15 C16 C17 C12 4.0(5)
C15 C16 C17 C18 -166.2(4)
C16 C17 C18 C19 169.5(4)
C16 C17 C18 C23 -4.9(7)
C17 C12 C13 C14 2.5(5)
C17 C18 C19 C11 9.6(4)
C17 C18 C19 C20 -173.7(3)
C17 C18 C23 C22 173.0(4)
C18 C19 C20 C21 -0.8(5)
C19 C11 C12 C13 -161.0(3)
C19 C11 C12 C17 12.2(3)
C19 C18 C23 C22 -1.0(5)
C19 C20 C21 Br2 178.4(3)
C19 C20 C21 C22 -0.6(5)
C20 C21 C22 C23 1.1(6)
C21 C22 C23 C18 -0.3(6)
C23 C18 C19 C11 -175.1(3)
C23 C18 C19 C20 1.6(5)
C24 N1 C5 C4 -21.0(6)
C24 N1 C5 C6 163.9(4)
C24 N1 C8 O1 -53.4(4)
C24 N1 C8 C7 -169.7(3)
C24 N1 C8 C9 75.1(4)
C25 O1 C8 N1 -101.5(3)
C25 O1 C8 C7 14.1(4)
C25 O1 C8 C9 129.1(3)
C26 C7 C8 O1 12.1(3)
C26 C7 C8 N1 132.6(3)
C26 C7 C8 C9 -106.9(3)
C26 C7 C11 C10 95.9(3)
C26 C7 C11 C12 -30.5(4)
C26 C7 C11 C19 -143.7(3)
C27 C9 C10 C11 172.5(3)
C27 C28 C29 C30 1.1(6)
C28 C27 C32 C31 -0.6(6)
C28 C29 C30 C31 -1.0(6)
C29 C30 C31 C32 0.1(7)
C30 C31 C32 C27 0.7(6)
C32 C27 C28 C29 -0.3(6)
